data_7202747
loop_
_publ_author_name
'Kuan, Fong Sheen'
'Mohr, Fabian'
'Tadbuppa, Primjira P.'
'Tiekink, Edward R. T.'

_publ_section_title
;
 Principles of crystal packing in O-isopropyl-N-aryl-thiocarbamides:
 iPrOC(?S)N(H)C6H4-4-Y: Y = H, Cl, and Me
;
_journal_issue 7
_journal_name_full CrystEngComm
_journal_page_first 574
_journal_paper_doi 10.1039/b701489a
_journal_volume 9
_journal_year 2007
_chemical_formula_moiety 'C10 H13 N O S'
_chemical_formula_sum 'C10 H13 N O S'
_chemical_formula_weight 195.27
_chemical_name_systematic
;
?
;
_space_group_IT_number 14
_symmetry_cell_setting monoclinic
_symmetry_space_group_name_Hall '-P 2ybc'
_symmetry_space_group_name_H-M 'P 1 21/c 1'
_atom_sites_solution_hydrogens geom
_atom_sites_solution_primary direct
_atom_sites_solution_secondary difmap
_audit_creation_method SHELXL-97
_cell_angle_alpha 90
_cell_angle_beta 90.821(2)
_cell_angle_gamma 90
_cell_formula_units_Z 4
_cell_length_a 8.1050(8)
_cell_length_b 10.9411(10)
_cell_length_c 11.9874(12)
_cell_measurement_reflns_used 2400
_cell_measurement_temperature 223(2)
_cell_measurement_theta_max 27.6
_cell_measurement_theta_min 2.5
_cell_volume 1062.90(18)
_computing_cell_refinement 'SAINT (Bruker, 2000)'
_computing_data_collection 'SMART (Bruker, 2000)'
_computing_data_reduction 'SHELXTL (Bruker, 2000)'
_computing_molecular_graphics 'ORTEPII (Johnson, 1976)'
_computing_publication_material 'SHEXLTL (Bruker, 2000)'
_computing_structure_refinement 'SHELXL-97 (Sheldrick, 1997)'
_computing_structure_solution 'SIR92 (Altomare et al., 1992)'
_diffrn_ambient_temperature 223(2)
_diffrn_measured_fraction_theta_full 0.996
_diffrn_measured_fraction_theta_max 0.996
_diffrn_measurement_device_type 'Bruker AXS SMART CCD'
_diffrn_measurement_method '\w & \f scans'
_diffrn_radiation_monochromator graphite
_diffrn_radiation_source 'fine-focus sealed tube'
_diffrn_radiation_type MoK\a
_diffrn_radiation_wavelength 0.71069
_diffrn_reflns_av_R_equivalents 0.030
_diffrn_reflns_av_sigmaI/netI 0.034
_diffrn_reflns_limit_h_max 11
_diffrn_reflns_limit_h_min -11
_diffrn_reflns_limit_k_max 13
_diffrn_reflns_limit_k_min -15
_diffrn_reflns_limit_l_max 16
_diffrn_reflns_limit_l_min -14
_diffrn_reflns_number 8700
_diffrn_reflns_theta_full 30.0
_diffrn_reflns_theta_max 30.0
_diffrn_reflns_theta_min 2.5
_diffrn_standards_decay_% 0
_diffrn_standards_number 0
_exptl_absorpt_coefficient_mu 0.266
_exptl_absorpt_correction_T_max 1
_exptl_absorpt_correction_T_min 0.652
_exptl_absorpt_correction_type multi-scan
_exptl_absorpt_process_details '(SADABS, Bruker, 2000 & Blessing, 1995)'
_exptl_crystal_colour colourless
_exptl_crystal_density_diffrn 1.220
_exptl_crystal_density_method 'not measured'
_exptl_crystal_description block
_exptl_crystal_F_000 416
_exptl_crystal_size_max 0.24
_exptl_crystal_size_mid 0.24
_exptl_crystal_size_min 0.11
_refine_diff_density_max 0.50
_refine_diff_density_min -0.16
_refine_diff_density_rms 0.063
_refine_ls_extinction_method none
_refine_ls_goodness_of_fit_ref 1.04
_refine_ls_hydrogen_treatment constr
_refine_ls_matrix_type full
_refine_ls_number_parameters 118
_refine_ls_number_reflns 3085
_refine_ls_number_restraints 0
_refine_ls_restrained_S_all 1.04
_refine_ls_R_factor_all 0.067
_refine_ls_R_factor_gt 0.052
_refine_ls_shift/su_max <0.001
_refine_ls_shift/su_mean 0.000
_refine_ls_structure_factor_coef Fsqd
_refine_ls_weighting_details 'calc w=1/[\s^2^(Fo^2^)+(0.0719P)^2^+0.2273P] where P=(Fo^2^+2Fc^2^)/3'
_refine_ls_weighting_scheme calc
_refine_ls_wR_factor_gt 0.130
_refine_ls_wR_factor_ref 0.139
_reflns_number_gt 2457
_reflns_number_total 3085
_reflns_threshold_expression I>2\s(I)
_cod_data_source_file b701489a.txt
_cod_data_source_block (1)
_cod_original_sg_symbol_H-M P21/c
_cod_database_code 7202747

loop_
_symmetry_equiv_pos_as_xyz
'x, y, z'
'-x, y+1/2, -z+1/2'
'-x, -y, -z'
'x, -y-1/2, z-1/2'

loop_
_atom_site_label
_atom_site_type_symbol
_atom_site_fract_x
_atom_site_fract_y
_atom_site_fract_z
_atom_site_U_iso_or_equiv
_atom_site_adp_type
_atom_site_occupancy
_atom_site_symmetry_multiplicity
_atom_site_calc_flag
_atom_site_refinement_flags
_atom_site_disorder_assembly
_atom_site_disorder_group
S1 S 0.21321(5) 0.11600(4) 0.46816(4) 0.04251(16) Uani 1 1 d . . .
O1 O 0.11328(14) 0.32051(10) 0.56767(10) 0.0406(3) Uani 1 1 d . . .
N1 N -0.04655(16) 0.15847(12) 0.59139(11) 0.0372(3) Uani 1 1 d . . .
H1 H -0.0670 0.0820 0.5768 0.045 Uiso 1 1 calc R . .
C1 C 0.08937(18) 0.20352(14) 0.54525(13) 0.0337(3) Uani 1 1 d . . .
C2 C -0.16300(19) 0.21734(14) 0.66109(13) 0.0347(3) Uani 1 1 d . . .
C3 C -0.3278(2) 0.18721(18) 0.64492(15) 0.0436(4) Uani 1 1 d . . .
H3 H -0.3597 0.1347 0.5864 0.052 Uiso 1 1 calc R . .
C4 C -0.4452(2) 0.2349(2) 0.71558(17) 0.0558(5) Uani 1 1 d . . .
H4 H -0.5567 0.2131 0.7060 0.067 Uiso 1 1 calc R . .
C5 C -0.3996(3) 0.3139(2) 0.79976(17) 0.0610(6) Uani 1 1 d . . .
H5 H -0.4797 0.3470 0.8471 0.073 Uiso 1 1 calc R . .
C6 C -0.2352(3) 0.3444(2) 0.81425(15) 0.0551(5) Uani 1 1 d . . .
H6 H -0.2041 0.3989 0.8713 0.066 Uiso 1 1 calc R . .
C7 C -0.1160(2) 0.29584(16) 0.74613(14) 0.0420(4) Uani 1 1 d . . .
H7 H -0.0043 0.3159 0.7574 0.050 Uiso 1 1 calc R . .
C8 C 0.2546(2) 0.38685(15) 0.52097(17) 0.0432(4) Uani 1 1 d . . .
H8 H 0.3520 0.3324 0.5184 0.052 Uiso 1 1 calc R . .
C9 C 0.2098(3) 0.4293(2) 0.4055(2) 0.0603(6) Uani 1 1 d . . .
H9A H 0.1915 0.3590 0.3576 0.090 Uiso 1 1 calc R . .
H9B H 0.2990 0.4784 0.3763 0.090 Uiso 1 1 calc R . .
H9C H 0.1100 0.4781 0.4080 0.090 Uiso 1 1 calc R . .
C10 C 0.2864(3) 0.48991(19) 0.6018(2) 0.0689(7) Uani 1 1 d . . .
H10A H 0.3154 0.4566 0.6745 0.103 Uiso 1 1 calc R . .
H10B H 0.1879 0.5396 0.6078 0.103 Uiso 1 1 calc R . .
H10C H 0.3766 0.5399 0.5752 0.103 Uiso 1 1 calc R . .

loop_
_atom_site_aniso_label
_atom_site_aniso_U_11
_atom_site_aniso_U_22
_atom_site_aniso_U_33
_atom_site_aniso_U_23
_atom_site_aniso_U_13
_atom_site_aniso_U_12
S1 0.0382(2) 0.0311(2) 0.0587(3) -0.00543(17) 0.01711(18) -0.00169(15)
O1 0.0372(6) 0.0281(5) 0.0567(7) -0.0044(5) 0.0109(5) -0.0024(4)
N1 0.0376(7) 0.0297(6) 0.0447(8) -0.0036(5) 0.0109(6) -0.0030(5)
C1 0.0320(7) 0.0297(7) 0.0395(8) -0.0005(6) 0.0033(6) 0.0003(5)
C2 0.0373(8) 0.0334(7) 0.0334(7) 0.0043(6) 0.0067(6) 0.0045(6)
C3 0.0393(8) 0.0497(10) 0.0419(9) 0.0043(7) 0.0064(7) 0.0033(7)
C4 0.0401(9) 0.0720(14) 0.0556(11) 0.0134(10) 0.0118(8) 0.0135(9)
C5 0.0624(13) 0.0729(14) 0.0482(11) 0.0079(10) 0.0232(9) 0.0273(11)
C6 0.0773(14) 0.0548(11) 0.0335(9) -0.0042(8) 0.0096(9) 0.0148(10)
C7 0.0485(9) 0.0426(9) 0.0349(8) 0.0016(7) 0.0031(7) 0.0047(7)
C8 0.0290(7) 0.0307(8) 0.0703(12) 0.0010(7) 0.0057(7) -0.0030(6)
C9 0.0456(10) 0.0530(11) 0.0825(15) 0.0221(11) 0.0097(10) -0.0005(9)
C10 0.0476(11) 0.0434(11) 0.116(2) -0.0238(12) 0.0053(12) -0.0081(9)

loop_
_atom_type_symbol
_atom_type_description
_atom_type_scat_dispersion_real
_atom_type_scat_dispersion_imag
_atom_type_scat_source
C C 0.0033 0.0016 'International Tables Vol C Tables 4.2.6.8 and 6.1.1.4'
H H 0.0000 0.0000 'International Tables Vol C Tables 4.2.6.8 and 6.1.1.4'
N N 0.0061 0.0033 'International Tables Vol C Tables 4.2.6.8 and 6.1.1.4'
O O 0.0106 0.0060 'International Tables Vol C Tables 4.2.6.8 and 6.1.1.4'
S S 0.1246 0.1234 'International Tables Vol C Tables 4.2.6.8 and 6.1.1.4'

loop_
_geom_angle_atom_site_label_1
_geom_angle_atom_site_label_2
_geom_angle_atom_site_label_3
_geom_angle
_geom_angle_site_symmetry_1
_geom_angle_site_symmetry_3
_geom_angle_publ_flag
C1 O1 C8 120.83(12) . . ?
C1 N1 C2 129.38(14) . . ?
C1 N1 H1 115.3 . . ?
C2 N1 H1 115.3 . . ?
O1 C1 N1 113.15(13) . . ?
O1 C1 S1 125.35(12) . . ?
N1 C1 S1 121.49(12) . . ?
C7 C2 C3 120.35(15) . . ?
C7 C2 N1 122.42(15) . . ?
C3 C2 N1 117.12(15) . . ?
C2 C3 C4 119.58(18) . . ?
C2 C3 H3 120.2 . . ?
C4 C3 H3 120.2 . . ?
C5 C4 C3 120.40(19) . . ?
C5 C4 H4 119.8 . . ?
C3 C4 H4 119.8 . . ?
C4 C5 C6 119.47(18) . . ?
C4 C5 H5 120.3 . . ?
C6 C5 H5 120.3 . . ?
C7 C6 C5 120.97(19) . . ?
C7 C6 H6 119.5 . . ?
C5 C6 H6 119.5 . . ?
C2 C7 C6 119.20(18) . . ?
C2 C7 H7 120.4 . . ?
C6 C7 H7 120.4 . . ?
O1 C8 C9 108.93(15) . . ?
O1 C8 C10 104.57(16) . . ?
C9 C8 C10 113.49(17) . . ?
O1 C8 H8 109.9 . . ?
C9 C8 H8 109.9 . . ?
C10 C8 H8 109.9 . . ?
C8 C9 H9A 109.5 . . ?
C8 C9 H9B 109.5 . . ?
H9A C9 H9B 109.5 . . ?
C8 C9 H9C 109.5 . . ?
H9A C9 H9C 109.5 . . ?
H9B C9 H9C 109.5 . . ?
C8 C10 H10A 109.5 . . ?
C8 C10 H10B 109.5 . . ?
H10A C10 H10B 109.5 . . ?
C8 C10 H10C 109.5 . . ?
H10A C10 H10C 109.5 . . ?
H10B C10 H10C 109.5 . . ?

loop_
_geom_bond_atom_site_label_1
_geom_bond_atom_site_label_2
_geom_bond_distance
_geom_bond_site_symmetry_2
_geom_bond_publ_flag
S1 C1 1.6749(16) . ?
O1 C1 1.3216(19) . ?
O1 C8 1.4730(19) . ?
N1 C1 1.3341(19) . ?
N1 C2 1.4236(19) . ?
N1 H1 0.8700 . ?
C2 C7 1.382(2) . ?
C2 C3 1.387(2) . ?
C3 C4 1.385(3) . ?
C3 H3 0.9400 . ?
C4 C5 1.375(3) . ?
C4 H4 0.9400 . ?
C5 C6 1.382(3) . ?
C5 H5 0.9400 . ?
C6 C7 1.380(2) . ?
C6 H6 0.9400 . ?
C7 H7 0.9400 . ?
C8 C9 1.499(3) . ?
C8 C10 1.506(3) . ?
C8 H8 0.9900 . ?
C9 H9A 0.9700 . ?
C9 H9B 0.9700 . ?
C9 H9C 0.9700 . ?
C10 H10A 0.9700 . ?
C10 H10B 0.9700 . ?
C10 H10C 0.9700 . ?

loop_
_cod_related_entry_id
_cod_related_entry_database
_cod_related_entry_code
1 ChemSpider 669623
